data_8101818
loop_
_publ_author_name
'M. Somer'
'D. Haciu'
'N. M. Agh-Atabay'
'H. Borrmann'

_publ_section_title
;
Crystal structure of bis[\m~2~-(3-benzimidazol-2-yl)-2-ethanethiolato-
N,S,S)-chloro-palladium(II)], [(C~6~H~4~N~2~HCCH~2~CH~2~S)PdCl]~2~ 
&#x00B7; C~2~H~5~OH
;
_journal_issue 3
_journal_name_full 'Zeitschrift f\"ur Kristallographie - New Crystal Structures'
_journal_page_first 441
_journal_page_last 442
_journal_volume 220
_journal_year 2005
_chemical_formula_sum 'C20 H24 Cl2 N4 O Pd2 S2'
_chemical_formula_weight 684.25
_chemical_name_systematic
;
bis[\m2-(3-benzimidazol-2-yl)-2-ethanethiolato-N,S,S)-chloro-palladium(II)]
;
_space_group_IT_number 2
_symmetry_cell_setting triclinic
_symmetry_space_group_name_Hall '-P 1'
_symmetry_space_group_name_H-M 'P -1'
_atom_sites_solution_hydrogens geom
_atom_sites_solution_primary direct
_atom_sites_solution_secondary difmap
_audit_creation_method SHELXL-97
_cell_angle_alpha 94.330(6)
_cell_angle_beta 98.546(6)
_cell_angle_gamma 99.258(7)
_cell_formula_units_Z 2
_cell_length_a 8.7958(13)
_cell_length_b 9.8436(13)
_cell_length_c 14.718(2)
_cell_measurement_reflns_used 7472
_cell_measurement_temperature 295(2)
_cell_measurement_theta_max 28.28
_cell_measurement_theta_min 2.11
_cell_volume 1237.3(3)
_computing_cell_refinement 'CrystalClear (Rigaku Corp., 2000)'
_computing_data_collection 'CrystalClear (Rigaku Corp., 2000)'
_computing_data_reduction 'CrystalClear (Rigaku Corp., 2000)'
_computing_publication_material 'SHELXL-97 (Sheldrick, 1997)'
_computing_structure_refinement 'SHELXL-97 (Sheldrick, 1997)'
_computing_structure_solution 'SHELXS-97 (Sheldrick, 1997)'
_diffrn_ambient_temperature 295(2)
_diffrn_measured_fraction_theta_full 0.961
_diffrn_measured_fraction_theta_max 0.961
_diffrn_measurement_details
;
scan:
Number of images: 450
           Slice: 0.0000 - 270.0000
     Image width: 0.6000
        Exp time: 40.0000
   Rotation axis: Phi
           Omega: 0.0000
             Chi: 0.0000
             Phi: 0.0000
             XTD: 40.2201
          2theta: -10.0000
scan:
Number of images: 100
           Slice: -25.0000 - 35.0000
     Image width: 0.6000
        Exp time: 40.0000
   Rotation axis: Omega
           Omega: 0.0000
             Chi: -90.0000
             Phi: 10.0000
             XTD: 40.2213
          2theta: -10.0000
;
_diffrn_measurement_device_type 'Rigaku AFC-7 & Mercury CCD (2x2 bin mode)'
_diffrn_measurement_method omega/phi
_diffrn_radiation_monochromator graphite
_diffrn_radiation_source 'fine-focus sealed tube'
_diffrn_radiation_type MoK\a
_diffrn_radiation_wavelength 0.71073
_diffrn_reflns_av_R_equivalents 0.0441
_diffrn_reflns_av_sigmaI/netI 0.0630
_diffrn_reflns_limit_h_max 10
_diffrn_reflns_limit_h_min -10
_diffrn_reflns_limit_k_max 11
_diffrn_reflns_limit_k_min -11
_diffrn_reflns_limit_l_max 16
_diffrn_reflns_limit_l_min -16
_diffrn_reflns_number 9170
_diffrn_reflns_theta_full 23.99
_diffrn_reflns_theta_max 23.99
_diffrn_reflns_theta_min 2.11
_exptl_absorpt_coefficient_mu 1.858
_exptl_absorpt_correction_T_max 1
_exptl_absorpt_correction_T_min 0.7495
_exptl_absorpt_correction_type multi-scan
_exptl_crystal_colour orange
_exptl_crystal_density_diffrn 1.837
_exptl_crystal_density_method 'not measured'
_exptl_crystal_description prism
_exptl_crystal_F_000 676
_exptl_crystal_size_max 0.17
_exptl_crystal_size_mid 0.13
_exptl_crystal_size_min 0.08
_refine_diff_density_max 0.731
_refine_diff_density_min -0.660
_refine_diff_density_rms 0.122
_refine_ls_extinction_method none
_refine_ls_goodness_of_fit_ref 1.140
_refine_ls_hydrogen_treatment mixed
_refine_ls_matrix_type full
_refine_ls_number_parameters 290
_refine_ls_number_reflns 3726
_refine_ls_number_restraints 2
_refine_ls_restrained_S_all 1.140
_refine_ls_R_factor_all 0.0869
_refine_ls_R_factor_gt 0.0683
_refine_ls_shift/su_max 0.000
_refine_ls_shift/su_mean 0.000
_refine_ls_structure_factor_coef Fsqd
_refine_ls_weighting_details 'calc w=1/[\s^2^(Fo^2^)+(0.0502P)^2^+6.0198P] where P=(Fo^2^+2Fc^2^)/3'
_refine_ls_weighting_scheme calc
_refine_ls_wR_factor_gt 0.1353
_refine_ls_wR_factor_ref 0.1418
_reflns_number_gt 3038
_reflns_number_total 3726
_reflns_threshold_expression >2sigma(I)
_cod_data_source_file 1267-1584.cff
_cod_data_source_block mso_pd01
_cod_depositor_comments
;
The following automatic conversions were performed:
'_exptl_absorpt_correction_type' value 'Multi-scan' changed to
'multi-scan' according to
'/home/saulius/struct/CIF-dictionaries/cif_core.dic' dictionary named
'cif_core.dic' version 2.4.1 from 2010-06-29.

Automatic conversion script
Id: cif_fix_enum 1555 2011-01-17 13:19:09Z saulius 
;
_cod_database_code 8101818

loop_
_symmetry_equiv_pos_as_xyz
'x, y, z'
'-x, -y, -z'

loop_
_atom_site_label
_atom_site_type_symbol
_atom_site_fract_x
_atom_site_fract_y
_atom_site_fract_z
_atom_site_U_iso_or_equiv
_atom_site_adp_type
_atom_site_occupancy
_atom_site_symmetry_multiplicity
_atom_site_Wyckoff_symbol
_atom_site_calc_flag
_atom_site_refinement_flags
_atom_site_disorder_assembly
_atom_site_disorder_group
Pd1 Pd 0.67360(9) 0.79780(8) 0.32781(5) 0.0454(2) Uani 1 2 i d . . .
Pd2 Pd 0.73259(9) 0.53078(8) 0.23896(5) 0.0440(2) Uani 1 2 i d . . .
Cl1 Cl 0.7381(4) 1.0046(3) 0.2623(2) 0.0731(9) Uani 1 2 i d . . .
Cl2 Cl 0.9375(4) 0.4234(3) 0.30073(18) 0.0719(9) Uani 1 2 i d . . .
S1 S 0.6436(3) 0.5798(3) 0.37525(17) 0.0497(6) Uani 1 2 i d . . .
S2 S 0.5502(3) 0.6644(3) 0.19496(17) 0.0516(6) Uani 1 2 i d . . .
C1 C 0.7917(14) 0.5802(11) 0.4767(6) 0.057(3) Uani 1 2 i d . . .
H11 H 0.7418 0.5797 0.5312 0.068 Uiso 1 2 i calc R . .
H12 H 0.8347 0.4958 0.4712 0.068 Uiso 1 2 i calc R . .
C2 C 0.9241(12) 0.7023(12) 0.4903(8) 0.060(3) Uani 1 2 i d . . .
H21 H 1.0044 0.6877 0.5395 0.073 Uiso 1 2 i calc R . .
H22 H 0.9695 0.7070 0.4342 0.073 Uiso 1 2 i calc R . .
C3 C 0.8745(12) 0.8371(11) 0.5135(7) 0.052(3) Uani 1 2 i d . . .
N1 N 0.7714(10) 0.8895(8) 0.4578(5) 0.049(2) Uani 1 2 i d . . .
N2 N 0.9179(12) 0.9136(11) 0.5940(6) 0.061(3) Uani 1 2 i d D . .
H2N H 0.984(9) 0.913(10) 0.631(5) 0.03(3) Uiso 1 2 i d D . .
C4 C 0.7498(13) 1.0111(11) 0.5050(8) 0.056(3) Uani 1 2 i d . . .
C5 C 0.6570(13) 1.1041(12) 0.4808(9) 0.065(3) Uani 1 2 i d . . .
H51 H 0.5948 1.0941 0.4230 0.078 Uiso 1 2 i calc R . .
C6 C 0.6581(15) 1.2142(13) 0.5448(11) 0.078(4) Uani 1 2 i d . . .
H61 H 0.5985 1.2813 0.5289 0.093 Uiso 1 2 i calc R . .
C7 C 0.7454(17) 1.2270(15) 0.6318(11) 0.082(4) Uani 1 2 i d . . .
H71 H 0.7374 1.2990 0.6746 0.098 Uiso 1 2 i calc R . .
C8 C 0.8411(17) 1.1393(13) 0.6564(8) 0.074(4) Uani 1 2 i d . . .
H81 H 0.9055 1.1534 0.7136 0.089 Uiso 1 2 i calc R . .
C9 C 0.8419(14) 1.0243(13) 0.5931(8) 0.066(3) Uani 1 2 i d . . .
C10 C 0.5953(12) 0.7441(12) 0.0926(7) 0.056(3) Uani 1 2 i d . . .
H101 H 0.5211 0.6977 0.0397 0.067 Uiso 1 2 i calc R . .
H102 H 0.5810 0.8399 0.0994 0.067 Uiso 1 2 i calc R . .
C11 C 0.7620(12) 0.7404(11) 0.0725(7) 0.056(3) Uani 1 2 i d . . .
H111 H 0.7802 0.7934 0.0210 0.067 Uiso 1 2 i calc R . .
H112 H 0.8375 0.7826 0.1261 0.067 Uiso 1 2 i calc R . .
C12 C 0.7836(11) 0.5961(10) 0.0502(6) 0.046(2) Uani 1 2 i d . . .
N3 N 0.7754(9) 0.4994(8) 0.1073(5) 0.0442(18) Uani 1 2 i d . . .
N4 N 0.8051(11) 0.5459(11) -0.0337(6) 0.056(2) Uani 1 2 i d D . .
H4N H 0.805(11) 0.578(9) -0.077(5) 0.03(3) Uiso 1 2 i d D . .
C13 C 0.7947(11) 0.3770(11) 0.0574(7) 0.050(2) Uani 1 2 i d . . .
C14 C 0.7920(13) 0.2458(11) 0.0812(7) 0.059(3) Uani 1 2 i d . . .
H141 H 0.7794 0.2248 0.1404 0.070 Uiso 1 2 i calc R . .
C15 C 0.8079(15) 0.1470(12) 0.0164(9) 0.071(3) Uani 1 2 i d . . .
H151 H 0.8067 0.0568 0.0314 0.085 Uiso 1 2 i calc R . .
C16 C 0.8262(16) 0.1777(14) -0.0728(9) 0.078(4) Uani 1 2 i d . . .
H161 H 0.8349 0.1066 -0.1161 0.094 Uiso 1 2 i calc R . .
C17 C 0.8318(12) 0.3062(14) -0.0982(7) 0.061(3) Uani 1 2 i d . . .
H171 H 0.8485 0.3269 -0.1569 0.073 Uiso 1 2 i calc R . .
C18 C 0.8111(12) 0.4071(12) -0.0316(6) 0.052(3) Uani 1 2 i d . . .
O1 O 0.8276(12) 0.6992(16) -0.1831(7) 0.119(4) Uani 1 2 i d . . .
H1O H 0.9018 0.6980 -0.2108 0.178 Uiso 1 2 i calc R . .
C19 C 0.700(2) 0.717(2) -0.2430(12) 0.126(6) Uani 1 2 i d . . .
H191 H 0.6488 0.6271 -0.2739 0.151 Uiso 1 2 i calc R . .
H192 H 0.7353 0.7729 -0.2898 0.151 Uiso 1 2 i calc R . .
C20 C 0.589(2) 0.779(2) -0.2032(17) 0.154(9) Uani 1 2 i d . . .
H201 H 0.5509 0.7232 -0.1580 0.231 Uiso 1 2 i calc R . .
H202 H 0.5043 0.7871 -0.2503 0.231 Uiso 1 2 i calc R . .
H203 H 0.6375 0.8694 -0.1740 0.231 Uiso 1 2 i calc R . .

loop_
_atom_site_aniso_label
_atom_site_aniso_U_11
_atom_site_aniso_U_22
_atom_site_aniso_U_33
_atom_site_aniso_U_23
_atom_site_aniso_U_13
_atom_site_aniso_U_12
Pd1 0.0484(5) 0.0473(5) 0.0431(4) 0.0043(3) 0.0060(3) 0.0180(4)
Pd2 0.0502(5) 0.0468(5) 0.0368(4) 0.0027(3) 0.0058(3) 0.0154(4)
Cl1 0.103(2) 0.0548(16) 0.0595(17) 0.0131(13) 0.0005(16) 0.0166(16)
Cl2 0.092(2) 0.086(2) 0.0477(15) 0.0066(13) 0.0025(14) 0.0549(18)
S1 0.0595(16) 0.0491(14) 0.0436(13) 0.0061(11) 0.0159(11) 0.0116(12)
S2 0.0454(14) 0.0637(16) 0.0466(14) 0.0021(12) 0.0014(11) 0.0195(13)
C1 0.090(8) 0.057(6) 0.034(5) 0.016(5) 0.015(5) 0.036(6)
C2 0.050(6) 0.073(8) 0.057(6) 0.020(5) -0.002(5) 0.011(6)
C3 0.053(6) 0.056(6) 0.043(6) 0.005(5) 0.004(5) 0.008(5)
N1 0.052(5) 0.049(5) 0.049(5) -0.003(4) 0.019(4) 0.008(4)
N2 0.059(6) 0.079(7) 0.041(5) 0.007(5) -0.006(5) 0.011(5)
C4 0.055(7) 0.051(6) 0.071(7) -0.003(5) 0.032(6) 0.015(5)
C5 0.051(6) 0.055(7) 0.093(9) -0.002(6) 0.039(6) 0.005(6)
C6 0.066(8) 0.055(7) 0.120(12) 0.002(7) 0.049(8) 0.008(6)
C7 0.082(10) 0.076(9) 0.089(10) -0.014(7) 0.037(8) 0.013(8)
C8 0.095(10) 0.073(8) 0.052(7) -0.023(6) 0.035(6) -0.003(8)
C9 0.067(8) 0.076(8) 0.054(7) 0.001(6) 0.024(6) -0.004(7)
C10 0.059(7) 0.064(7) 0.044(6) 0.010(5) -0.003(5) 0.017(6)
C11 0.058(7) 0.061(7) 0.048(6) 0.011(5) 0.002(5) 0.010(6)
C12 0.039(5) 0.052(6) 0.044(5) 0.001(5) 0.000(4) 0.009(5)
N3 0.046(5) 0.045(5) 0.042(4) 0.006(4) 0.010(4) 0.008(4)
N4 0.059(6) 0.078(7) 0.033(5) 0.007(5) 0.007(4) 0.017(5)
C13 0.041(6) 0.057(6) 0.050(6) 0.001(5) 0.003(4) 0.009(5)
C14 0.065(7) 0.059(7) 0.053(6) -0.003(5) 0.010(5) 0.015(6)
C15 0.080(9) 0.052(7) 0.076(9) -0.013(6) 0.005(7) 0.011(6)
C16 0.086(9) 0.070(9) 0.075(9) -0.026(7) 0.008(7) 0.021(7)
C17 0.041(6) 0.091(9) 0.046(6) -0.005(6) 0.001(5) 0.011(6)
C18 0.055(6) 0.069(7) 0.033(5) -0.001(5) 0.003(4) 0.016(6)
O1 0.077(7) 0.215(14) 0.080(7) 0.055(8) 0.021(5) 0.046(8)
C19 0.107(14) 0.19(2) 0.092(12) 0.027(12) 0.016(10) 0.036(14)
C20 0.098(14) 0.133(17) 0.25(3) 0.020(17) 0.031(15) 0.059(13)

loop_
_atom_type_symbol
_atom_type_description
_atom_type_scat_dispersion_real
_atom_type_scat_dispersion_imag
_atom_type_scat_source
C C 0.0033 0.0016 'International Tables Vol C Tables 4.2.6.8 and 6.1.1.4'
H H 0.0000 0.0000 'International Tables Vol C Tables 4.2.6.8 and 6.1.1.4'
Cl Cl 0.1484 0.1585 'International Tables Vol C Tables 4.2.6.8 and 6.1.1.4'
Pd Pd -0.9988 1.0072 'International Tables Vol C Tables 4.2.6.8 and 6.1.1.4'
S S 0.1246 0.1234 'International Tables Vol C Tables 4.2.6.8 and 6.1.1.4'
O O 0.0106 0.0060 'International Tables Vol C Tables 4.2.6.8 and 6.1.1.4'
N N 0.0061 0.0033 'International Tables Vol C Tables 4.2.6.8 and 6.1.1.4'

loop_
_geom_angle_atom_site_label_1
_geom_angle_atom_site_label_2
_geom_angle_atom_site_label_3
_geom_angle
_geom_angle_site_symmetry_1
_geom_angle_site_symmetry_3
_geom_angle_publ_flag
N1 Pd1 S2 170.5(2) . . ?
N1 Pd1 S1 93.0(2) . . ?
S2 Pd1 S1 77.96(10) . . ?
N1 Pd1 Cl1 91.8(2) . . ?
S2 Pd1 Cl1 97.65(10) . . ?
S1 Pd1 Cl1 168.86(11) . . ?
N1 Pd1 Pd2 126.3(2) . . ?
S2 Pd1 Pd2 48.93(6) . . ?
S1 Pd1 Pd2 49.41(6) . . ?
Cl1 Pd1 Pd2 120.17(9) . . ?
N3 Pd2 S2 92.0(2) . . ?
N3 Pd2 S1 169.5(2) . . ?
S2 Pd2 S1 77.84(9) . . ?
N3 Pd2 Cl2 93.2(2) . . ?
S2 Pd2 Cl2 171.07(11) . . ?
S1 Pd2 Cl2 97.21(10) . . ?
N3 Pd2 Pd1 125.3(2) . . ?
S2 Pd2 Pd1 49.09(7) . . ?
S1 Pd2 Pd1 49.08(7) . . ?
Cl2 Pd2 Pd1 122.14(8) . . ?
C1 S1 Pd1 108.1(4) . . ?
C1 S1 Pd2 112.4(4) . . ?
Pd1 S1 Pd2 81.51(9) . . ?
C10 S2 Pd2 109.1(4) . . ?
C10 S2 Pd1 111.8(4) . . ?
Pd2 S2 Pd1 81.98(8) . . ?
C2 C1 S1 114.2(7) . . ?
C2 C1 H11 108.7 . . ?
S1 C1 H11 108.7 . . ?
C2 C1 H12 108.7 . . ?
S1 C1 H12 108.7 . . ?
H11 C1 H12 107.6 . . ?
C3 C2 C1 113.3(9) . . ?
C3 C2 H21 108.9 . . ?
C1 C2 H21 108.9 . . ?
C3 C2 H22 108.9 . . ?
C1 C2 H22 108.9 . . ?
H21 C2 H22 107.7 . . ?
N2 C3 N1 111.5(10) . . ?
N2 C3 C2 124.8(9) . . ?
N1 C3 C2 123.5(9) . . ?
C3 N1 C4 106.6(9) . . ?
C3 N1 Pd1 123.0(7) . . ?
C4 N1 Pd1 130.4(7) . . ?
C3 N2 C9 108.9(9) . . ?
C3 N2 H2N 131(8) . . ?
C9 N2 H2N 119(8) . . ?
C5 C4 N1 131.3(11) . . ?
C5 C4 C9 121.4(11) . . ?
N1 C4 C9 107.2(10) . . ?
C4 C5 C6 117.7(13) . . ?
C4 C5 H51 121.2 . . ?
C6 C5 H51 121.2 . . ?
C7 C6 C5 121.5(13) . . ?
C7 C6 H61 119.2 . . ?
C5 C6 H61 119.2 . . ?
C8 C7 C6 121.9(12) . . ?
C8 C7 H71 119.1 . . ?
C6 C7 H71 119.1 . . ?
C7 C8 C9 118.1(13) . . ?
C7 C8 H81 120.9 . . ?
C9 C8 H81 120.9 . . ?
N2 C9 C4 105.7(10) . . ?
N2 C9 C8 135.0(12) . . ?
C4 C9 C8 119.2(12) . . ?
C11 C10 S2 114.8(7) . . ?
C11 C10 H101 108.6 . . ?
S2 C10 H101 108.6 . . ?
C11 C10 H102 108.6 . . ?
S2 C10 H102 108.6 . . ?
H101 C10 H102 107.6 . . ?
C12 C11 C10 110.8(9) . . ?
C12 C11 H111 109.5 . . ?
C10 C11 H111 109.5 . . ?
C12 C11 H112 109.5 . . ?
C10 C11 H112 109.5 . . ?
H111 C11 H112 108.1 . . ?
N3 C12 N4 111.6(9) . . ?
N3 C12 C11 124.8(9) . . ?
N4 C12 C11 123.5(9) . . ?
C12 N3 C13 106.4(8) . . ?
C12 N3 Pd2 123.8(6) . . ?
C13 N3 Pd2 129.7(6) . . ?
C12 N4 C18 108.1(9) . . ?
C12 N4 H4N 131(8) . . ?
C18 N4 H4N 121(8) . . ?
C14 C13 C18 120.6(10) . . ?
C14 C13 N3 131.6(10) . . ?
C18 C13 N3 107.7(9) . . ?
C15 C14 C13 118.2(11) . . ?
C15 C14 H141 120.9 . . ?
C13 C14 H141 120.9 . . ?
C14 C15 C16 121.2(12) . . ?
C14 C15 H151 119.4 . . ?
C16 C15 H151 119.4 . . ?
C17 C16 C15 122.1(11) . . ?
C17 C16 H161 118.9 . . ?
C15 C16 H161 118.9 . . ?
C16 C17 C18 116.3(11) . . ?
C16 C17 H171 121.8 . . ?
C18 C17 H171 121.8 . . ?
N4 C18 C13 106.2(9) . . ?
N4 C18 C17 132.3(10) . . ?
C13 C18 C17 121.5(11) . . ?
C19 O1 H1O 109.5 . . ?
O1 C19 C20 115.4(17) . . ?
O1 C19 H191 108.4 . . ?
C20 C19 H191 108.4 . . ?
O1 C19 H192 108.4 . . ?
C20 C19 H192 108.4 . . ?
H191 C19 H192 107.5 . . ?
C19 C20 H201 109.5 . . ?
C19 C20 H202 109.5 . . ?
H201 C20 H202 109.5 . . ?
C19 C20 H203 109.5 . . ?
H201 C20 H203 109.5 . . ?
H202 C20 H203 109.5 . . ?

loop_
_geom_bond_atom_site_label_1
_geom_bond_atom_site_label_2
_geom_bond_distance
_geom_bond_site_symmetry_2
_geom_bond_publ_flag
Pd1 N1 2.053(8) . ?
Pd1 S2 2.291(3) . ?
Pd1 S1 2.293(3) . ?
Pd1 Cl1 2.342(3) . ?
Pd1 Pd2 3.0015(11) . ?
Pd2 N3 2.038(7) . ?
Pd2 S2 2.285(3) . ?
Pd2 S1 2.305(3) . ?
Pd2 Cl2 2.337(3) . ?
S1 C1 1.829(10) . ?
S2 C10 1.816(10) . ?
C1 C2 1.511(16) . ?
C1 H11 0.9700 . ?
C1 H12 0.9700 . ?
C2 C3 1.493(16) . ?
C2 H21 0.9700 . ?
C2 H22 0.9700 . ?
C3 N2 1.324(13) . ?
C3 N1 1.325(12) . ?
N1 C4 1.393(12) . ?
N2 C9 1.367(16) . ?
N2 H2N 0.74(6) . ?
C4 C5 1.354(16) . ?
C4 C9 1.407(16) . ?
C5 C6 1.379(17) . ?
C5 H51 0.9300 . ?
C6 C7 1.377(19) . ?
C6 H61 0.9300 . ?
C7 C8 1.332(19) . ?
C7 H71 0.9300 . ?
C8 C9 1.412(16) . ?
C8 H81 0.9300 . ?
C10 C11 1.544(15) . ?
C10 H101 0.9700 . ?
C10 H102 0.9700 . ?
C11 C12 1.482(14) . ?
C11 H111 0.9700 . ?
C11 H112 0.9700 . ?
C12 N3 1.318(12) . ?
C12 N4 1.346(13) . ?
N3 C13 1.410(13) . ?
N4 C18 1.379(14) . ?
N4 H4N 0.74(6) . ?
C13 C14 1.361(15) . ?
C13 C18 1.388(14) . ?
C14 C15 1.348(15) . ?
C14 H141 0.9300 . ?
C15 C16 1.396(18) . ?
C15 H151 0.9300 . ?
C16 C17 1.341(18) . ?
C16 H161 0.9300 . ?
C17 C18 1.394(15) . ?
C17 H171 0.9300 . ?
O1 C19 1.364(18) . ?
O1 H1O 0.8200 . ?
C19 C20 1.40(2) . ?
C19 H191 0.9700 . ?
C19 H192 0.9700 . ?
C20 H201 0.9600 . ?
C20 H202 0.9600 . ?
C20 H203 0.9600 . ?
